data_4506257
loop_
_publ_author_name
'Zhao, Yan'
'Jiao, Cheng-Qi'
'Sun, Zhen-Gang'
'Zhu, Yan-Yu'
'Chen, Kai'
'Wang, Cheng-Lin'
'Li, Chao'
'Zheng, Ming-Jing'
'Tian, Hui'
'Sun, Shou-Hui'
'Chu, Wei'

_publ_section_title
;
 Novel Lanthanide(III) Oxalatophosphonates with New Topology: Syntheses,
 Crystal Structures, Reversible Dehydration/Hydration, and Luminescence
 Properties
;
_journal_issue 6
_journal_name_full 'Crystal Growth &amp; Design'
_journal_page_first 3191
_journal_paper_doi 10.1021/cg300351t
_journal_volume 12
_journal_year 2012
_chemical_formula_sum 'C6 H16 N O13 P2 Sm'
_chemical_formula_weight 522.49
_chemical_name_systematic
; 
 ? 
;
_space_group_IT_number 14
_symmetry_cell_setting monoclinic
_symmetry_space_group_name_Hall '-P 2ybc'
_symmetry_space_group_name_H-M 'P 1 21/c 1'
_atom_sites_solution_hydrogens geom
_atom_sites_solution_primary direct
_atom_sites_solution_secondary difmap
_audit_creation_method SHELXL-97
_cell_angle_alpha 90.00
_cell_angle_beta 93.0170(10)
_cell_angle_gamma 90.00
_cell_formula_units_Z 4
_cell_length_a 10.9419(4)
_cell_length_b 9.1270(4)
_cell_length_c 15.2352(6)
_cell_measurement_reflns_used 6142
_cell_measurement_temperature 296(2)
_cell_measurement_theta_max 28.29
_cell_measurement_theta_min 2.23
_cell_volume 1519.38(11)
_computing_cell_refinement 'Bruker SMART'
_computing_data_collection 'Bruker SMART'
_computing_data_reduction 'Bruker SHELXTL'
_computing_molecular_graphics 'Bruker SHELXTL'
_computing_publication_material 'Bruker SHELXTL'
_computing_structure_refinement 'SHELXL-97 (Sheldrick, 1997)'
_computing_structure_solution 'SHELXS-97 (Sheldrick, 1990)'
_diffrn_ambient_temperature 296(2)
_diffrn_measured_fraction_theta_full 0.998
_diffrn_measured_fraction_theta_max 0.998
_diffrn_measurement_device_type 'Smart Apex II CCD'
_diffrn_measurement_method 'omega scans'
_diffrn_radiation_monochromator graphite
_diffrn_radiation_source 'fine-focus sealed tube'
_diffrn_radiation_type MoK\a
_diffrn_radiation_wavelength 0.71073
_diffrn_reflns_av_R_equivalents 0.0142
_diffrn_reflns_av_sigmaI/netI 0.0164
_diffrn_reflns_limit_h_max 12
_diffrn_reflns_limit_h_min -13
_diffrn_reflns_limit_k_max 10
_diffrn_reflns_limit_k_min -11
_diffrn_reflns_limit_l_max 19
_diffrn_reflns_limit_l_min -11
_diffrn_reflns_number 8397
_diffrn_reflns_theta_full 26.50
_diffrn_reflns_theta_max 26.50
_diffrn_reflns_theta_min 1.86
_diffrn_standards_decay_% 0
_diffrn_standards_interval_count 0
_diffrn_standards_interval_time 0
_diffrn_standards_number 0
_exptl_absorpt_coefficient_mu 4.144
_exptl_absorpt_correction_T_max 0.8999
_exptl_absorpt_correction_T_min 0.7196
_exptl_absorpt_correction_type empirical
_exptl_absorpt_process_details sadabs
_exptl_crystal_colour colourless
_exptl_crystal_density_diffrn 2.284
_exptl_crystal_density_method 'not measured'
_exptl_crystal_description block
_exptl_crystal_F_000 1020
_exptl_crystal_size_max 0.09
_exptl_crystal_size_mid 0.08
_exptl_crystal_size_min 0.03
_refine_diff_density_max 3.990
_refine_diff_density_min -1.498
_refine_diff_density_rms 0.148
_refine_ls_extinction_method none
_refine_ls_goodness_of_fit_ref 1.032
_refine_ls_hydrogen_treatment constr
_refine_ls_matrix_type full
_refine_ls_number_parameters 208
_refine_ls_number_reflns 3148
_refine_ls_number_restraints 138
_refine_ls_restrained_S_all 1.027
_refine_ls_R_factor_all 0.0318
_refine_ls_R_factor_gt 0.0295
_refine_ls_shift/su_max 0.002
_refine_ls_shift/su_mean 0.000
_refine_ls_structure_factor_coef Fsqd
_refine_ls_weighting_details 'calc w=1/[\s^2^(Fo^2^)+(0.0385P)^2^+10.1932P] where P=(Fo^2^+2Fc^2^)/3'
_refine_ls_weighting_scheme calc
_refine_ls_wR_factor_gt 0.0761
_refine_ls_wR_factor_ref 0.0779
_reflns_number_gt 2931
_reflns_number_total 3148
_reflns_threshold_expression >2sigma(I)
_cod_data_source_file cg300351t_si_007.cif
_cod_data_source_block szg181
_cod_depositor_comments
;
The following automatic conversions were performed:

'_symmetry_cell_setting' value 'Monoclinic' changed to 'monoclinic'
according to /home/saulius/struct/CIF-dictionaries/cif_core.dic
dictionary named 'cif_core.dic' version 2.4.1 from 2010-06-29.

Automatic conversion script
Id: cif_fix_values 1891 2012-01-12 08:04:46Z andrius 
;
_cod_original_sg_symbol_H-M 'P2(1)/c  '
_cod_database_code 4506257

loop_
_symmetry_equiv_pos_as_xyz
'x, y, z'
'-x, y+1/2, -z+1/2'
'-x, -y, -z'
'x, -y-1/2, z-1/2'

loop_
_atom_site_label
_atom_site_type_symbol
_atom_site_fract_x
_atom_site_fract_y
_atom_site_fract_z
_atom_site_U_iso_or_equiv
_atom_site_adp_type
_atom_site_occupancy
_atom_site_symmetry_multiplicity
_atom_site_calc_flag
_atom_site_refinement_flags
Sm1 Sm 1.596918(18) 0.76881(2) 0.381196(14) 0.01409(9) Uani 1 1 d .
P1 P 1.36308(10) 0.84099(12) 0.54373(7) 0.0159(2) Uani 1 1 d .
P2 P 0.94308(10) 0.80834(14) 0.39306(8) 0.0188(2) Uani 1 1 d .
O1 O 1.4698(3) 0.7756(4) 0.5014(2) 0.0232(7) Uani 1 1 d U
O2 O 1.3557(3) 0.7607(4) 0.6366(2) 0.0239(7) Uani 1 1 d U
O3 O 1.3541(3) 1.0021(4) 0.5557(2) 0.0263(7) Uani 1 1 d U
O4 O 0.9776(3) 0.9666(4) 0.4006(2) 0.0251(7) Uani 1 1 d U
O5 O 0.8104(3) 0.7674(4) 0.3854(2) 0.0265(8) Uani 1 1 d U
O6 O 1.0125(4) 0.7365(5) 0.3167(3) 0.0397(10) Uani 1 1 d U
H6C H 1.0396 0.8053 0.2853 0.048 Uiso 1 1 d R
O7 O 1.4399(3) 0.5793(4) 0.3479(2) 0.0302(8) Uani 1 1 d U
O8 O 1.3694(3) 0.4080(4) 0.2539(2) 0.0256(7) Uani 1 1 d U
O9 O 1.6505(3) 0.5866(4) 0.2679(2) 0.0260(7) Uani 1 1 d U
O10 O 1.5825(3) 0.4103(4) 0.1757(2) 0.0240(7) Uani 1 1 d U
O11 O 1.6627(4) 0.5662(5) 0.4837(3) 0.0492(12) Uani 1 1 d U
H11A H 1.6557 0.5898 0.5373 0.074 Uiso 1 1 d R
H11B H 1.6163 0.4949 0.4709 0.074 Uiso 1 1 d R
O1W O 0.8772(6) 0.6078(8) 0.2040(5) 0.094(2) Uani 1 1 d U
H1WC H 0.8327 0.6009 0.2479 0.113 Uiso 1 1 d R
H1WB H 0.8755 0.5273 0.1769 0.142 Uiso 1 1 d R
O2W O 1.1802(7) 0.4195(11) 0.3701(5) 0.118(3) Uani 1 1 d U
H2WA H 1.1271 0.4613 0.3363 0.178 Uiso 1 1 d R
H2WB H 1.1960 0.3367 0.3492 0.178 Uiso 1 1 d R
N1 N 1.1142(3) 0.7822(4) 0.5380(3) 0.0191(8) Uani 1 1 d .
H1C H 1.0960 0.8771 0.5510 0.023 Uiso 1 1 d R
C1 C 1.2241(4) 0.7801(5) 0.4829(3) 0.0198(9) Uani 1 1 d .
H1A H 1.2090 0.8444 0.4327 0.024 Uiso 1 1 d R
H1B H 1.2370 0.6816 0.4607 0.024 Uiso 1 1 d R
C2 C 1.0039(5) 0.7156(6) 0.4920(4) 0.0316(12) Uani 1 1 d .
H2A H 0.9394 0.7074 0.5332 0.038 Uiso 1 1 d R
H2B H 1.0251 0.6166 0.4746 0.038 Uiso 1 1 d R
C3 C 1.1397(4) 0.7026(6) 0.6239(3) 0.0243(10) Uani 1 1 d .
H3B H 1.0655 0.6990 0.6562 0.029 Uiso 1 1 d R
H3A H 1.1638 0.6025 0.6115 0.029 Uiso 1 1 d R
C4 C 1.2404(4) 0.7765(6) 0.6781(3) 0.0244(10) Uani 1 1 d .
H4B H 1.2210 0.8797 0.6850 0.029 Uiso 1 1 d R
H4A H 1.2465 0.7319 0.7360 0.029 Uiso 1 1 d R
C5 C 1.4491(4) 0.4943(5) 0.2843(3) 0.0205(9) Uani 1 1 d .
C6 C 1.5716(4) 0.4969(5) 0.2377(3) 0.0192(9) Uani 1 1 d .

loop_
_atom_site_aniso_label
_atom_site_aniso_U_11
_atom_site_aniso_U_22
_atom_site_aniso_U_33
_atom_site_aniso_U_23
_atom_site_aniso_U_13
_atom_site_aniso_U_12
Sm1 0.01195(13) 0.01428(13) 0.01616(13) -0.00079(8) 0.00186(8) 0.00093(7)
P1 0.0141(5) 0.0177(5) 0.0160(5) -0.0016(4) 0.0027(4) -0.0003(4)
P2 0.0137(5) 0.0226(6) 0.0200(6) -0.0037(4) 0.0010(4) 0.0006(4)
O1 0.0189(17) 0.0297(18) 0.0214(17) -0.0010(14) 0.0047(13) 0.0054(13)
O2 0.0172(16) 0.037(2) 0.0178(16) 0.0051(14) 0.0029(13) 0.0027(13)
O3 0.0274(17) 0.0209(17) 0.0306(18) -0.0061(14) 0.0032(14) -0.0020(14)
O4 0.0252(17) 0.0231(18) 0.0272(18) 0.0010(14) 0.0050(14) -0.0013(14)
O5 0.0144(16) 0.034(2) 0.0315(19) -0.0052(15) 0.0001(14) -0.0008(13)
O6 0.025(2) 0.056(3) 0.039(2) -0.0168(19) 0.0138(17) -0.0007(17)
O7 0.0245(17) 0.032(2) 0.035(2) -0.0162(16) 0.0105(15) -0.0077(15)
O8 0.0204(16) 0.0314(19) 0.0255(17) -0.0079(14) 0.0061(13) -0.0085(14)
O9 0.0168(15) 0.0289(18) 0.0326(19) -0.0129(15) 0.0038(14) -0.0061(14)
O10 0.0175(15) 0.0291(18) 0.0254(17) -0.0112(14) 0.0025(13) -0.0022(13)
O11 0.045(2) 0.043(2) 0.061(3) 0.027(2) 0.020(2) 0.018(2)
O1W 0.093(2) 0.096(2) 0.095(2) -0.0057(10) 0.0080(10) -0.0021(10)
O2W 0.113(5) 0.149(7) 0.097(5) -0.014(5) 0.046(4) -0.046(5)
N1 0.0143(18) 0.0195(19) 0.023(2) 0.0026(15) -0.0001(15) -0.0014(14)
C1 0.019(2) 0.020(2) 0.020(2) -0.0008(17) -0.0001(17) -0.0018(17)
C2 0.023(2) 0.033(3) 0.038(3) 0.012(2) -0.009(2) -0.012(2)
C3 0.017(2) 0.031(3) 0.025(2) 0.009(2) 0.0037(18) -0.0003(19)
C4 0.020(2) 0.034(3) 0.019(2) 0.004(2) 0.0033(18) 0.0023(19)
C5 0.019(2) 0.021(2) 0.022(2) -0.0023(18) 0.0019(17) -0.0010(18)
C6 0.015(2) 0.021(2) 0.022(2) -0.0007(18) -0.0001(17) -0.0002(17)

loop_
_atom_type_symbol
_atom_type_description
_atom_type_scat_dispersion_real
_atom_type_scat_dispersion_imag
_atom_type_scat_source
C C 0.0033 0.0016 'International Tables Vol C Tables 4.2.6.8 and 6.1.1.4'
H H 0.0000 0.0000 'International Tables Vol C Tables 4.2.6.8 and 6.1.1.4'
N N 0.0061 0.0033 'International Tables Vol C Tables 4.2.6.8 and 6.1.1.4'
O O 0.0106 0.0060 'International Tables Vol C Tables 4.2.6.8 and 6.1.1.4'
P P 0.1023 0.0942 'International Tables Vol C Tables 4.2.6.8 and 6.1.1.4'
Sm Sm -0.1638 3.4418 'International Tables Vol C Tables 4.2.6.8 and 6.1.1.4'

loop_
_geom_angle_atom_site_label_1
_geom_angle_atom_site_label_2
_geom_angle_atom_site_label_3
_geom_angle
_geom_angle_site_symmetry_1
_geom_angle_site_symmetry_3
O5 Sm1 O3 77.73(12) 1_655 3_876
O5 Sm1 O1 127.54(12) 1_655 .
O3 Sm1 O1 77.89(12) 3_876 .
O5 Sm1 O8 80.34(12) 1_655 2_855
O3 Sm1 O8 80.88(12) 3_876 2_855
O1 Sm1 O8 139.09(11) . 2_855
O5 Sm1 O10 142.09(12) 1_655 2_855
O3 Sm1 O10 80.68(12) 3_876 2_855
O1 Sm1 O10 76.61(11) . 2_855
O8 Sm1 O10 65.66(11) 2_855 2_855
O5 Sm1 O7 133.29(12) 1_655 .
O3 Sm1 O7 147.90(12) 3_876 .
O1 Sm1 O7 75.27(12) . .
O8 Sm1 O7 108.84(12) 2_855 .
O10 Sm1 O7 76.28(13) 2_855 .
O5 Sm1 O9 75.15(11) 1_655 .
O3 Sm1 O9 145.16(11) 3_876 .
O1 Sm1 O9 136.57(12) . .
O8 Sm1 O9 73.40(12) 2_855 .
O10 Sm1 O9 108.53(12) 2_855 .
O7 Sm1 O9 64.94(11) . .
O5 Sm1 O11 73.99(14) 1_655 .
O3 Sm1 O11 110.53(15) 3_876 .
O1 Sm1 O11 72.35(13) . .
O8 Sm1 O11 148.46(12) 2_855 .
O10 Sm1 O11 143.44(12) 2_855 .
O7 Sm1 O11 77.55(15) . .
O9 Sm1 O11 82.44(14) . .
O3 P1 O1 120.6(2) . .
O3 P1 O2 109.7(2) . .
O1 P1 O2 106.08(19) . .
O3 P1 C1 107.8(2) . .
O1 P1 C1 108.0(2) . .
O2 P1 C1 103.3(2) . .
O5 P2 O4 119.1(2) . .
O5 P2 O6 110.1(2) . .
O4 P2 O6 109.3(2) . .
O5 P2 C2 105.0(2) . .
O4 P2 C2 107.8(2) . .
O6 P2 C2 104.4(3) . .
P1 O1 Sm1 148.8(2) . .
C4 O2 P1 115.3(3) . .
P1 O3 Sm1 156.3(2) . 3_876
P2 O5 Sm1 164.9(2) . 1_455
P2 O6 H6C 107.7 . .
C5 O7 Sm1 120.7(3) . .
C5 O8 Sm1 120.3(3) . 2_845
C6 O9 Sm1 120.4(3) . .
C6 O10 Sm1 119.6(3) . 2_845
Sm1 O11 H11A 112.0 . .
Sm1 O11 H11B 106.1 . .
H11A O11 H11B 109.5 . .
H1WC O1W H1WB 108.8 . .
H2WA O2W H2WB 108.9 . .
C2 N1 C1 112.5(4) . .
C2 N1 C3 108.6(4) . .
C1 N1 C3 111.2(4) . .
C2 N1 H1C 108.0 . .
C1 N1 H1C 108.9 . .
C3 N1 H1C 107.5 . .
N1 C1 P1 112.5(3) . .
N1 C1 H1A 108.9 . .
P1 C1 H1A 108.5 . .
N1 C1 H1B 110.0 . .
P1 C1 H1B 108.9 . .
H1A C1 H1B 107.9 . .
N1 C2 P2 116.7(3) . .
N1 C2 H2A 108.9 . .
P2 C2 H2A 108.9 . .
N1 C2 H2B 107.9 . .
P2 C2 H2B 106.7 . .
H2A C2 H2B 107.2 . .
C4 C3 N1 111.0(4) . .
C4 C3 H3B 110.1 . .
N1 C3 H3B 109.5 . .
C4 C3 H3A 109.3 . .
N1 C3 H3A 108.9 . .
H3B C3 H3A 108.0 . .
O2 C4 C3 110.2(4) . .
O2 C4 H4B 110.1 . .
C3 C4 H4B 109.6 . .
O2 C4 H4A 109.6 . .
C3 C4 H4A 109.0 . .
H4B C4 H4A 108.2 . .
O7 C5 O8 126.7(4) . .
O7 C5 C6 116.9(4) . .
O8 C5 C6 116.3(4) . .
O10 C6 O9 126.9(4) . .
O10 C6 C5 117.3(4) . .
O9 C6 C5 115.8(4) . .

loop_
_geom_bond_atom_site_label_1
_geom_bond_atom_site_label_2
_geom_bond_distance
_geom_bond_site_symmetry_2
Sm1 O5 2.334(3) 1_655
Sm1 O3 2.351(3) 3_876
Sm1 O1 2.359(3) .
Sm1 O8 2.462(3) 2_855
Sm1 O10 2.468(3) 2_855
Sm1 O7 2.471(3) .
Sm1 O9 2.489(3) .
Sm1 O11 2.502(4) .
P1 O3 1.485(4) .
P1 O1 1.488(3) .
P1 O2 1.599(3) .
P1 C1 1.826(5) .
P2 O5 1.497(4) .
P2 O4 1.496(4) .
P2 O6 1.567(4) .
P2 C2 1.823(5) .
O2 C4 1.448(6) .
O3 Sm1 2.351(3) 3_876
O5 Sm1 2.334(3) 1_455
O6 H6C 0.8518 .
O7 C5 1.249(6) .
O8 C5 1.247(6) .
O8 Sm1 2.462(3) 2_845
O9 C6 1.259(5) .
O10 C6 1.242(6) .
O10 Sm1 2.468(3) 2_845
O11 H11A 0.8515 .
O11 H11B 0.8414 .
O1W H1WC 0.8512 .
O1W H1WB 0.8421 .
O2W H2WA 0.8464 .
O2W H2WB 0.8409 .
N1 C2 1.493(6) .
N1 C1 1.503(6) .
N1 C3 1.509(6) .
N1 H1C 0.9126 .
C1 H1A 0.9710 .
C1 H1B 0.9726 .
C2 H2A 0.9717 .
C2 H2B 0.9726 .
C3 C4 1.502(7) .
C3 H3B 0.9721 .
C3 H3A 0.9728 .
C4 H4B 0.9727 .
C4 H4A 0.9705 .
C5 C6 1.550(6) .
